data_4028017
loop_
_publ_author_name
'Pavle Mocilac'
'John F. Gallagher'

_publ_contact_author_address
;
School of Chemical Sciences,
Dublin City University, Dublin 9, Ireland
;
_publ_contact_author_email john.gallagher@dcu.ie
_publ_contact_author_fax '353 1 7005503'
_publ_contact_author_name
;
Dr. John F. Gallagher
;
_publ_contact_author_phone '353 1 7005114'
_publ_section_title
;
 Trezimides and Tennimides: New Imide-Based Macrocycles
;
_journal_name_full 'Journal of Organic Chemistry'
_journal_page_first 2355
_journal_page_last 2361
_journal_paper_doi 10.1021/jo302448h
_journal_volume 78
_journal_year 2013
_chemical_formula_moiety 'C39 H24 N6 O6, 2 (C2 H6 O S)'
_chemical_formula_sum 'C43 H36 N6 O8 S2'
_chemical_formula_weight 828.90
_chemical_name_common (IO)3:2DMSO
_chemical_name_systematic ' ? '
_space_group_IT_number 14
_symmetry_cell_setting monoclinic
_symmetry_space_group_name_Hall '-P 2yn'
_symmetry_space_group_name_H-M 'P 1 21/n 1'
_atom_sites_solution_hydrogens geom
_atom_sites_solution_primary direct
_atom_sites_solution_secondary difmap
_audit_creation_method SHELXL-97
_cell_angle_alpha 90.00
_cell_angle_beta 92.935(1)
_cell_angle_gamma 90.00
_cell_formula_units_Z 4
_cell_length_a 12.5381(1)
_cell_length_b 11.7299(1)
_cell_length_c 28.1349(3)
_cell_measurement_reflns_used 12318
_cell_measurement_temperature 294(2)
_cell_measurement_theta_max 63.03
_cell_measurement_theta_min 3.14
_cell_volume 4132.39(7)
_computing_cell_refinement
;
CrysAlisPro, Agilent Technologies,
Version 1.171.34.49 (release 20-01-2011 CrysAlis171 .NET)
(compiled Jan 20 2011,15:58:25)
;
_computing_data_collection
;
CrysAlisPro, Agilent Technologies,
Version 1.171.34.49 (release 20-01-2011 CrysAlis171 .NET)
(compiled Jan 20 2011,15:58:25)
;
_computing_data_reduction
;
CrysAlisPro, Agilent Technologies,
Version 1.171.34.49 (release 20-01-2011 CrysAlis171 .NET)
(compiled Jan 20 2011,15:58:25)
;
_computing_molecular_graphics 'PLATON (Spek, 2009)'
_computing_publication_material SHELXL97
_computing_structure_refinement 'SHELXL97 (Sheldrick, 2008) and SORTX (McArdle, 1995)'
_computing_structure_solution 'SHELXS97 (Sheldrick, 2008)'
_diffrn_ambient_temperature 294(2)
_diffrn_measured_fraction_theta_full 0.993
_diffrn_measured_fraction_theta_max 0.993
_diffrn_measurement_device 'Sapphire3, Gemini Ultra'
_diffrn_measurement_method '\w scans'
_diffrn_radiation_monochromator graphite
_diffrn_radiation_source 'fine-focus sealed tube'
_diffrn_radiation_type CuK\a
_diffrn_radiation_wavelength 1.54184
_diffrn_reflns_av_R_equivalents 0.0202
_diffrn_reflns_av_sigmaI/netI 0.0154
_diffrn_reflns_limit_h_max 14
_diffrn_reflns_limit_h_min -14
_diffrn_reflns_limit_k_max 10
_diffrn_reflns_limit_k_min -13
_diffrn_reflns_limit_l_max 32
_diffrn_reflns_limit_l_min -32
_diffrn_reflns_number 24411
_diffrn_reflns_theta_full 63.2
_diffrn_reflns_theta_max 63.17
_diffrn_reflns_theta_min 3.15
_diffrn_standards_decay_% 1
_diffrn_standards_interval_time 60
_diffrn_standards_number 12318
_exptl_absorpt_coefficient_mu 1.675
_exptl_absorpt_correction_T_max 0.6335
_exptl_absorpt_correction_T_min 0.4540
_exptl_absorpt_correction_type analytical
_exptl_absorpt_process_details '(ABSFAC, Clark and Reid, 1998)'
_exptl_crystal_colour colourless
_exptl_crystal_density_diffrn 1.332
_exptl_crystal_description Block
_exptl_crystal_F_000 1728
_exptl_crystal_size_max 0.56
_exptl_crystal_size_mid 0.30
_exptl_crystal_size_min 0.30
_refine_diff_density_max 0.404
_refine_diff_density_min -0.249
_refine_diff_density_rms 0.046
_refine_ls_extinction_coef 0.0019(2)
_refine_ls_extinction_expression Fc^*^=kFc[1+0.001xFc^2^\l^3^/sin(2\q)]^-1/4^
_refine_ls_extinction_method SHELXL
_refine_ls_goodness_of_fit_ref 1.053
_refine_ls_hydrogen_treatment constr
_refine_ls_matrix_type full
_refine_ls_number_parameters 609
_refine_ls_number_reflns 6681
_refine_ls_number_restraints 48
_refine_ls_restrained_S_all 1.062
_refine_ls_R_factor_all 0.0607
_refine_ls_R_factor_gt 0.0574
_refine_ls_shift/su_max 0.000
_refine_ls_shift/su_mean 0.000
_refine_ls_structure_factor_coef Fsqd
_refine_ls_weighting_details 'w=1/[\s^2^(Fo^2^)+(0.0951P)^2^+1.5065P] where P=(Fo^2^+2Fc^2^)/3'
_refine_ls_weighting_scheme calc
_refine_ls_wR_factor_gt 0.1586
_refine_ls_wR_factor_ref 0.1625
_reflns_number_gt 6159
_reflns_number_total 6681
_reflns_threshold_expression I>2\s(I)
_cod_data_source_file jo302448h_si_002_2.cif
_cod_data_source_block 11-105-[(IO)3:2DMSO]
_cod_original_sg_symbol_H-M 'P 21/n'
_cod_database_code 4028017

loop_
_symmetry_equiv_pos_as_xyz
'x, y, z'
'-x+1/2, y+1/2, -z+1/2'
'-x, -y, -z'
'x-1/2, -y-1/2, z-1/2'

loop_
_atom_site_label
_atom_site_type_symbol
_atom_site_fract_x
_atom_site_fract_y
_atom_site_fract_z
_atom_site_U_iso_or_equiv
_atom_site_adp_type
_atom_site_occupancy
_atom_site_symmetry_multiplicity
_atom_site_calc_flag
_atom_site_refinement_flags
_atom_site_disorder_assembly
_atom_site_disorder_group
O1 O 0.50053(14) 0.50710(15) 0.07525(6) 0.0665(5) Uani 1 1 d . . .
C1 C 0.43884(17) 0.57699(18) 0.08937(7) 0.0496(5) Uani 1 1 d . . .
N1 N 0.39737(14) 0.56592(15) 0.13513(6) 0.0488(4) Uani 1 1 d . . .
O2 O 0.41802(16) 0.43478(18) 0.19432(8) 0.0857(6) Uani 1 1 d . . .
C2 C 0.45874(19) 0.50727(19) 0.17090(8) 0.0549(5) Uani 1 1 d . . .
O3 O 0.80201(13) 0.85811(14) 0.18630(5) 0.0625(4) Uani 1 1 d . . .
C3 C 0.75601(15) 0.79081(18) 0.15960(7) 0.0460(5) Uani 1 1 d . . .
N2 N 0.73949(12) 0.81775(14) 0.11123(5) 0.0442(4) Uani 1 1 d . . .
O4 O 0.81582(14) 0.95251(15) 0.06502(7) 0.0713(5) Uani 1 1 d . . .
C4 C 0.75829(16) 0.93260(19) 0.09706(7) 0.0496(5) Uani 1 1 d . . .
O5 O 0.38481(16) 1.11204(18) 0.19890(7) 0.0860(6) Uani 1 1 d . . .
C5 C 0.41895(18) 1.07089(19) 0.16362(8) 0.0571(5) Uani 1 1 d . . .
N3 N 0.35736(13) 1.00008(15) 0.13296(6) 0.0505(4) Uani 1 1 d . . .
O6 O 0.39487(15) 1.08596(15) 0.06256(6) 0.0704(5) Uani 1 1 d . . .
C6 C 0.37639(16) 0.99857(19) 0.08290(8) 0.0510(5) Uani 1 1 d . . .
C11 C 0.38071(15) 0.88509(19) 0.05986(7) 0.0480(5) Uani 1 1 d . . .
C12 C 0.39104(15) 0.78393(17) 0.08556(7) 0.0444(4) Uani 1 1 d . . .
H12 H 0.3852 0.7846 0.1184 0.053 Uiso 1 1 calc R . .
C13 C 0.41005(15) 0.68187(18) 0.06234(7) 0.0459(5) Uani 1 1 d . . .
C14 C 0.41566(18) 0.6806(2) 0.01287(7) 0.0572(6) Uani 1 1 d . . .
H14 H 0.4283 0.6125 -0.0028 0.069 Uiso 1 1 calc R . .
C15 C 0.4026(2) 0.7796(2) -0.01252(8) 0.0670(7) Uani 1 1 d . . .
H15 H 0.4046 0.7781 -0.0455 0.080 Uiso 1 1 calc R . .
C16 C 0.3864(2) 0.8817(2) 0.01046(8) 0.0626(6) Uani 1 1 d . . .
H16 H 0.3793 0.9486 -0.0071 0.075 Uiso 1 1 calc R . .
C11A C 0.28367(18) 0.57089(19) 0.13831(7) 0.0521(5) Uani 1 1 d . . .
N12A N 0.22765(16) 0.5446(2) 0.09878(7) 0.0677(6) Uani 1 1 d . . .
C13A C 0.1216(2) 0.5511(3) 0.10032(10) 0.0843(9) Uani 1 1 d . . .
H13A H 0.0808 0.5349 0.0726 0.101 Uiso 1 1 calc R . .
C14A C 0.0693(2) 0.5798(3) 0.13972(11) 0.0869(9) Uani 1 1 d . . .
H14A H -0.0049 0.5827 0.1390 0.104 Uiso 1 1 calc R . .
C15A C 0.1296(2) 0.6044(3) 0.18078(10) 0.0795(8) Uani 1 1 d . . .
H15A H 0.0965 0.6224 0.2087 0.095 Uiso 1 1 calc R . .
C16A C 0.2390(2) 0.6019(2) 0.18011(8) 0.0647(6) Uani 1 1 d . . .
H16A H 0.2816 0.6206 0.2070 0.078 Uiso 1 1 calc R . .
C21 C 0.57074(18) 0.54474(18) 0.18090(7) 0.0506(5) Uani 1 1 d . . .
C22 C 0.61284(16) 0.64336(17) 0.16181(7) 0.0458(4) Uani 1 1 d . . .
H22 H 0.5730 0.6841 0.1388 0.055 Uiso 1 1 calc R . .
C23 C 0.71341(16) 0.68147(18) 0.17673(7) 0.0476(5) Uani 1 1 d . . .
C24 C 0.7734(2) 0.6210(2) 0.21116(9) 0.0683(7) Uani 1 1 d . . .
H24 H 0.8405 0.6472 0.2217 0.082 Uiso 1 1 calc R . .
C25 C 0.7327(2) 0.5218(3) 0.22958(10) 0.0797(8) Uani 1 1 d . . .
H25 H 0.7733 0.4802 0.2521 0.096 Uiso 1 1 calc R . .
C26 C 0.6328(2) 0.4844(2) 0.21490(9) 0.0659(6) Uani 1 1 d . . .
H26 H 0.6061 0.4179 0.2278 0.079 Uiso 1 1 calc R . .
C21A C 0.74617(15) 0.73015(18) 0.07599(7) 0.0449(5) Uani 1 1 d . . .
N22A N 0.81292(15) 0.64584(17) 0.08715(7) 0.0589(5) Uani 1 1 d . . .
C23A C 0.8163(2) 0.5595(2) 0.05591(10) 0.0743(7) Uani 1 1 d . . .
H23A H 0.8592 0.4969 0.0636 0.089 Uiso 1 1 calc R . .
C24A C 0.7584(2) 0.5603(3) 0.01282(11) 0.0810(9) Uani 1 1 d . . .
H24A H 0.7648 0.5005 -0.0086 0.097 Uiso 1 1 calc R . .
C25A C 0.6917(2) 0.6495(3) 0.00191(9) 0.0788(8) Uani 1 1 d . . .
H25A H 0.6522 0.6511 -0.0270 0.095 Uiso 1 1 calc R . .
C26A C 0.68359(18) 0.7375(2) 0.03423(8) 0.0594(6) Uani 1 1 d . . .
H26A H 0.6380 0.7990 0.0281 0.071 Uiso 1 1 calc R . .
C31 C 0.69668(16) 1.02218(18) 0.12081(7) 0.0488(5) Uani 1 1 d . . .
C32 C 0.59339(16) 1.00136(18) 0.13386(7) 0.0491(5) Uani 1 1 d . . .
H32 H 0.5653 0.9281 0.1313 0.059 Uiso 1 1 calc R . .
C33 C 0.53185(18) 1.08885(19) 0.15063(8) 0.0540(5) Uani 1 1 d . . .
C34 C 0.5759(2) 1.1969(2) 0.15663(9) 0.0637(6) Uani 1 1 d . . .
H34 H 0.5360 1.2553 0.1693 0.076 Uiso 1 1 calc R . .
C35 C 0.6792(2) 1.2176(2) 0.14379(10) 0.0684(7) Uani 1 1 d . . .
H35 H 0.7085 1.2900 0.1479 0.082 Uiso 1 1 calc R . .
C36 C 0.73898(19) 1.1314(2) 0.12496(9) 0.0599(6) Uani 1 1 d . . .
H36 H 0.8072 1.1464 0.1151 0.072 Uiso 1 1 calc R . .
C31A C 0.25381(18) 0.9639(2) 0.14534(9) 0.0592(6) Uani 1 1 d . . .
N32A N 0.18070(17) 0.9697(3) 0.10997(10) 0.0881(8) Uani 1 1 d . . .
C33A C 0.0815(3) 0.9371(4) 0.12044(19) 0.1229(15) Uani 1 1 d . . .
H33A H 0.0282 0.9397 0.0962 0.148 Uiso 1 1 calc R . .
C34A C 0.0547(4) 0.9014(5) 0.1633(2) 0.143(2) Uani 1 1 d . . .
H34A H -0.0154 0.8813 0.1687 0.172 Uiso 1 1 calc R . .
C35A C 0.1311(4) 0.8951(4) 0.19834(17) 0.1289(18) Uani 1 1 d . . .
H35A H 0.1143 0.8697 0.2284 0.155 Uiso 1 1 calc R . .
C36A C 0.2348(3) 0.9263(3) 0.18995(11) 0.0892(9) Uani 1 1 d . . .
H36A H 0.2891 0.9217 0.2137 0.107 Uiso 1 1 calc R . .
S1A S 0.98631(9) 0.28469(10) 0.03452(5) 0.0888(3) Uani 0.75 1 d P A -1
O1A O 0.9430(3) 0.2835(5) 0.08278(16) 0.124(2) Uani 0.75 1 d P A -1
C1A C 1.0780(6) 0.1734(8) 0.0322(3) 0.148(3) Uani 0.75 1 d P A -1
H1A H 1.0422 0.1022 0.0370 0.222 Uiso 0.75 1 calc PR A -1
H2A H 1.1333 0.1836 0.0567 0.222 Uiso 0.75 1 calc PR A -1
H3A H 1.1088 0.1730 0.0017 0.222 Uiso 0.75 1 calc PR A -1
C2A C 0.8855(6) 0.2148(7) -0.0021(3) 0.143(3) Uani 0.75 1 d P A -1
H4A H 0.8165 0.2323 0.0093 0.214 Uiso 0.75 1 calc PR A -1
H5A H 0.8968 0.1339 -0.0008 0.214 Uiso 0.75 1 calc PR A -1
H6A H 0.8891 0.2407 -0.0343 0.214 Uiso 0.75 1 calc PR A -1
S1B S 0.9721 0.2040 0.0510 0.172(3) Uani 0.25 1 d PD B -2
O1B O 0.9517 0.3106 0.0814 0.170(11) Uani 0.25 1 d PDU B -2
C1B C 1.1145 0.2150 0.0497 0.168(14) Uani 0.25 1 d PDU B -2
H1B H 1.1460 0.2016 0.0810 0.252 Uiso 0.25 1 d P C -2
H2B H 1.1333 0.2899 0.0393 0.252 Uiso 0.25 1 d P D -2
H3B H 1.1404 0.1593 0.0281 0.252 Uiso 0.25 1 d P E -2
C2B C 0.9489 0.2524 -0.0088 0.27(2) Uani 0.25 1 d PDU B -2
H4B H 0.9573 0.1899 -0.0304 0.401 Uiso 0.25 1 d P F -2
H5B H 0.9992 0.3112 -0.0154 0.401 Uiso 0.25 1 d P G -2
H6B H 0.8776 0.2821 -0.0129 0.401 Uiso 0.25 1 d P H -2
S1C S 0.46229(15) 0.82442(18) 0.26795(7) 0.0957(5) Uani 0.50 1 d PD I -1
O1C O 0.4512(10) 0.7931(12) 0.2181(3) 0.128(4) Uani 0.50 1 d PD I -1
C1C C 0.3573(10) 0.7855(13) 0.3019(5) 0.112(4) Uani 0.50 1 d PD I -1
H1C H 0.3081 0.8479 0.3035 0.168 Uiso 0.50 1 calc PR I -1
H2C H 0.3841 0.7661 0.3335 0.168 Uiso 0.50 1 calc PR I -1
H3C H 0.3213 0.7208 0.2877 0.168 Uiso 0.50 1 calc PR I -1
C2C C 0.5622(10) 0.7261(16) 0.2959(5) 0.091(5) Uani 0.25 1 d PDU I -1
H4C H 0.5367 0.6492 0.2929 0.136 Uiso 0.25 1 calc PR I -1
H5C H 0.5735 0.7449 0.3290 0.136 Uiso 0.25 1 calc PR I -1
H6C H 0.6283 0.7333 0.2804 0.136 Uiso 0.25 1 calc PR I -1
C3C C 0.5450(17) 0.7727(18) 0.2691(9) 0.118(6) Uani 0.25 1 d PU I -2
H7C H 0.5330 0.6960 0.2794 0.177 Uiso 0.25 1 calc PR I -2
H8C H 0.5956 0.8092 0.2909 0.177 Uiso 0.25 1 calc PR I -2
H9C H 0.5725 0.7716 0.2378 0.177 Uiso 0.25 1 calc PR I -2
S1D S 0.4688(3) 0.7258(3) 0.2757(2) 0.1786(17) Uani 0.50 1 d PD J -3
O1D O 0.4342(10) 0.7523(15) 0.2275(4) 0.197(8) Uani 0.50 1 d PD J -3
C1D C 0.3675(12) 0.7561(18) 0.3152(6) 0.180(9) Uani 0.50 1 d PD J -3
H1D H 0.3989 0.7882 0.3440 0.269 Uiso 0.50 1 calc PR J -3
H2D H 0.3307 0.6870 0.3225 0.269 Uiso 0.50 1 calc PR J -3
H3D H 0.3179 0.8095 0.3007 0.269 Uiso 0.50 1 calc PR J -3
C2D C 0.5621(10) 0.8199(16) 0.2975(5) 0.174(6) Uani 0.50 1 d PD J -3
H4D H 0.6296 0.8031 0.2844 0.261 Uiso 0.50 1 calc PR J -3
H5D H 0.5688 0.8136 0.3315 0.261 Uiso 0.50 1 calc PR J -3
H6D H 0.5407 0.8960 0.2888 0.261 Uiso 0.50 1 calc PR J -3

loop_
_atom_site_aniso_label
_atom_site_aniso_U_11
_atom_site_aniso_U_22
_atom_site_aniso_U_33
_atom_site_aniso_U_23
_atom_site_aniso_U_13
_atom_site_aniso_U_12
O1 0.0784(11) 0.0642(10) 0.0574(9) -0.0139(8) 0.0082(8) 0.0095(8)
C1 0.0504(11) 0.0538(12) 0.0448(10) -0.0114(9) 0.0029(9) -0.0086(9)
N1 0.0512(10) 0.0515(10) 0.0437(9) 0.0004(7) 0.0021(7) -0.0079(7)
O2 0.0815(13) 0.0766(12) 0.0990(14) 0.0390(11) 0.0056(10) -0.0111(10)
C2 0.0649(13) 0.0476(11) 0.0526(12) 0.0045(9) 0.0062(10) -0.0037(10)
O3 0.0618(9) 0.0712(10) 0.0530(8) -0.0154(7) -0.0120(7) -0.0063(8)
C3 0.0377(10) 0.0578(12) 0.0420(10) -0.0091(9) -0.0022(8) 0.0044(8)
N2 0.0427(8) 0.0496(9) 0.0402(8) -0.0063(7) -0.0001(6) 0.0005(7)
O4 0.0715(11) 0.0688(11) 0.0763(11) 0.0007(8) 0.0311(9) -0.0076(8)
C4 0.0405(10) 0.0570(12) 0.0510(11) -0.0023(9) -0.0006(9) -0.0045(9)
O5 0.0827(13) 0.0919(14) 0.0859(13) -0.0375(11) 0.0274(10) -0.0037(10)
C5 0.0550(12) 0.0530(12) 0.0638(13) -0.0102(10) 0.0067(10) 0.0073(10)
N3 0.0428(9) 0.0548(10) 0.0544(10) -0.0012(8) 0.0069(7) 0.0040(7)
O6 0.0821(12) 0.0613(10) 0.0678(10) 0.0153(8) 0.0027(9) -0.0039(8)
C6 0.0413(10) 0.0570(12) 0.0546(12) 0.0095(10) 0.0003(9) 0.0036(9)
C11 0.0391(10) 0.0617(12) 0.0429(10) 0.0047(9) 0.0003(8) -0.0028(9)
C12 0.0373(9) 0.0595(12) 0.0363(9) -0.0014(8) 0.0026(7) -0.0030(8)
C13 0.0411(10) 0.0575(12) 0.0390(10) -0.0025(8) 0.0014(8) -0.0063(8)
C14 0.0553(12) 0.0743(15) 0.0421(11) -0.0116(10) 0.0043(9) -0.0071(11)
C15 0.0746(16) 0.0920(19) 0.0343(10) 0.0010(11) 0.0002(10) -0.0055(13)
C16 0.0675(14) 0.0777(16) 0.0423(11) 0.0113(11) -0.0008(10) -0.0021(12)
C11A 0.0557(12) 0.0544(12) 0.0461(11) -0.0018(9) 0.0022(9) -0.0123(9)
N12A 0.0602(12) 0.0918(15) 0.0508(10) -0.0109(10) -0.0003(9) -0.0239(11)
C13A 0.0620(16) 0.127(3) 0.0636(15) -0.0059(16) -0.0058(12) -0.0256(16)
C14A 0.0516(14) 0.128(3) 0.0811(19) 0.0032(18) 0.0032(13) -0.0131(15)
C15A 0.0655(16) 0.109(2) 0.0656(15) -0.0039(15) 0.0155(12) -0.0037(15)
C16A 0.0613(14) 0.0841(17) 0.0488(12) -0.0096(11) 0.0029(10) -0.0074(12)
C21 0.0590(12) 0.0505(11) 0.0423(10) 0.0021(9) 0.0025(9) 0.0035(9)
C22 0.0498(11) 0.0491(11) 0.0382(9) 0.0002(8) -0.0006(8) 0.0049(9)
C23 0.0485(11) 0.0578(12) 0.0363(9) -0.0035(8) -0.0016(8) 0.0058(9)
C24 0.0580(14) 0.0871(18) 0.0581(13) 0.0090(12) -0.0125(11) 0.0039(12)
C25 0.0757(17) 0.094(2) 0.0672(16) 0.0321(14) -0.0144(13) 0.0084(15)
C26 0.0777(16) 0.0654(14) 0.0541(13) 0.0160(11) -0.0016(11) 0.0023(12)
C21A 0.0387(10) 0.0565(11) 0.0399(10) -0.0082(8) 0.0048(8) -0.0052(8)
N22A 0.0539(10) 0.0641(11) 0.0589(11) -0.0152(9) 0.0043(8) 0.0081(9)
C23A 0.0681(15) 0.0726(16) 0.0831(18) -0.0311(14) 0.0138(13) 0.0069(13)
C24A 0.0750(17) 0.094(2) 0.0760(17) -0.0441(16) 0.0217(14) -0.0175(16)
C25A 0.0702(16) 0.116(2) 0.0497(13) -0.0279(14) 0.0014(11) -0.0216(17)
C26A 0.0524(12) 0.0795(16) 0.0459(11) -0.0071(10) -0.0036(9) -0.0053(11)
C31 0.0444(11) 0.0503(11) 0.0509(11) -0.0042(9) -0.0039(8) -0.0016(9)
C32 0.0460(11) 0.0461(11) 0.0551(11) -0.0057(9) -0.0006(9) -0.0021(8)
C33 0.0521(12) 0.0531(12) 0.0565(12) -0.0083(9) -0.0001(9) 0.0036(9)
C34 0.0677(15) 0.0516(12) 0.0710(15) -0.0172(11) -0.0029(11) 0.0037(11)
C35 0.0692(15) 0.0509(13) 0.0843(17) -0.0124(12) -0.0055(13) -0.0108(11)
C36 0.0527(12) 0.0581(13) 0.0684(14) -0.0058(11) -0.0023(10) -0.0105(10)
C31A 0.0479(12) 0.0630(14) 0.0681(14) -0.0049(11) 0.0159(10) 0.0035(10)
N32A 0.0462(12) 0.116(2) 0.1013(18) 0.0119(15) -0.0009(12) 0.0003(12)
C33A 0.0441(16) 0.158(4) 0.168(4) -0.004(3) 0.009(2) -0.0055(19)
C34A 0.074(2) 0.170(5) 0.192(5) -0.050(4) 0.066(3) -0.036(3)
C35A 0.131(4) 0.144(4) 0.119(3) -0.035(3) 0.085(3) -0.049(3)
C36A 0.094(2) 0.104(2) 0.0724(18) -0.0073(16) 0.0297(16) -0.0228(18)
S1A 0.0846(7) 0.0717(6) 0.1121(9) 0.0088(6) 0.0233(6) -0.0132(5)
O1A 0.110(3) 0.138(3) 0.130(4) -0.039(3) 0.066(3) -0.021(3)
C1A 0.113(5) 0.184(7) 0.149(6) 0.001(6) 0.037(5) 0.063(5)
C2A 0.120(5) 0.174(7) 0.132(5) 0.002(5) -0.014(4) -0.041(5)
S1B 0.154(5) 0.138(5) 0.231(8) 0.019(5) 0.087(5) -0.006(4)
O1B 0.22(2) 0.077(8) 0.200(19) -0.025(9) -0.072(14) 0.036(9)
C1B 0.17(2) 0.16(2) 0.18(2) 0.056(17) 0.061(17) -0.024(16)
C2B 0.34(3) 0.32(3) 0.15(2) 0.04(2) 0.09(2) 0.00(3)
S1C 0.0880(11) 0.0970(13) 0.1016(12) -0.0236(9) -0.0008(9) 0.0161(9)
O1C 0.132(8) 0.188(9) 0.065(3) 0.003(5) -0.002(4) 0.065(7)
C1C 0.104(7) 0.132(9) 0.101(7) 0.001(7) 0.005(5) 0.024(6)
C2C 0.051(7) 0.142(12) 0.076(7) 0.001(8) -0.039(6) 0.034(7)
C3C 0.090(11) 0.107(11) 0.159(14) -0.048(11) 0.033(11) 0.008(10)
S1D 0.111(2) 0.126(2) 0.298(5) -0.089(3) 0.005(3) 0.0069(18)
O1D 0.078(5) 0.290(18) 0.218(13) -0.160(12) -0.051(7) 0.027(7)
C1D 0.132(11) 0.223(18) 0.179(15) 0.088(13) -0.033(9) -0.068(12)
C2D 0.121(8) 0.279(19) 0.120(8) -0.034(11) -0.024(7) -0.085(11)

loop_
_atom_type_symbol
_atom_type_description
_atom_type_scat_dispersion_real
_atom_type_scat_dispersion_imag
_atom_type_scat_source
C C 0.0181 0.0091 'International Tables Vol C Tables 4.2.6.8 and 6.1.1.4'
H H 0.0000 0.0000 'International Tables Vol C Tables 4.2.6.8 and 6.1.1.4'
N N 0.0311 0.0180 'International Tables Vol C Tables 4.2.6.8 and 6.1.1.4'
O O 0.0492 0.0322 'International Tables Vol C Tables 4.2.6.8 and 6.1.1.4'
S S 0.3331 0.5567 'International Tables Vol C Tables 4.2.6.8 and 6.1.1.4'

loop_
_geom_angle_atom_site_label_1
_geom_angle_atom_site_label_2
_geom_angle_atom_site_label_3
_geom_angle
O1 C1 N1 120.5(2)
O1 C1 C13 122.54(19)
N1 C1 C13 116.80(18)
C2 N1 C1 118.62(18)
C2 N1 C11A 118.81(17)
C1 N1 C11A 117.67(16)
O2 C2 N1 120.1(2)
O2 C2 C21 121.9(2)
N1 C2 C21 117.76(18)
O3 C3 N2 119.7(2)
O3 C3 C23 121.98(18)
N2 C3 C23 118.28(16)
C3 N2 C4 117.72(16)
C3 N2 C21A 119.93(17)
C4 N2 C21A 117.84(16)
O4 C4 N2 120.3(2)
O4 C4 C31 123.0(2)
N2 C4 C31 116.45(17)
O5 C5 N3 122.6(2)
O5 C5 C33 121.8(2)
N3 C5 C33 115.60(18)
C5 N3 C31A 120.41(18)
C5 N3 C6 119.72(18)
C31A N3 C6 115.70(18)
O6 C6 N3 120.0(2)
O6 C6 C11 123.0(2)
N3 C6 C11 116.75(17)
C12 C11 C16 119.0(2)
C12 C11 C6 122.86(18)
C16 C11 C6 117.8(2)
C13 C12 C11 120.23(18)
C13 C12 H12 119.9
C11 C12 H12 119.9
C12 C13 C14 119.7(2)
C12 C13 C1 121.13(17)
C14 C13 C1 118.65(19)
C15 C14 C13 120.0(2)
C15 C14 H14 120.0
C13 C14 H14 120.0
C14 C15 C16 120.5(2)
C14 C15 H15 119.7
C16 C15 H15 119.7
C15 C16 C11 120.5(2)
C15 C16 H16 119.7
C11 C16 H16 119.7
N12A C11A C16A 124.0(2)
N12A C11A N1 115.18(19)
C16A C11A N1 120.86(19)
C11A N12A C13A 116.6(2)
N12A C13A C14A 124.3(3)
N12A C13A H13A 117.8
C14A C13A H13A 117.8
C13A C14A C15A 117.9(3)
C13A C14A H14A 121.0
C15A C14A H14A 121.0
C16A C15A C14A 119.3(3)
C16A C15A H15A 120.3
C14A C15A H15A 120.3
C15A C16A C11A 117.9(2)
C15A C16A H16A 121.1
C11A C16A H16A 121.1
C22 C21 C26 118.5(2)
C22 C21 C2 123.17(19)
C26 C21 C2 118.0(2)
C23 C22 C21 120.66(19)
C23 C22 H22 119.7
C21 C22 H22 119.7
C22 C23 C24 119.9(2)
C22 C23 C3 121.34(18)
C24 C23 C3 118.5(2)
C25 C24 C23 119.6(2)
C25 C24 H24 120.2
C23 C24 H24 120.2
C26 C25 C24 120.4(2)
C26 C25 H25 119.8
C24 C25 H25 119.8
C25 C26 C21 120.9(2)
C25 C26 H26 119.6
C21 C26 H26 119.6
N22A C21A C26A 125.0(2)
N22A C21A N2 115.49(17)
C26A C21A N2 119.50(19)
C21A N22A C23A 116.7(2)
N22A C23A C24A 122.5(3)
N22A C23A H23A 118.7
C24A C23A H23A 118.7
C25A C24A C23A 119.4(2)
C25A C24A H24A 120.3
C23A C24A H24A 120.3
C24A C25A C26A 119.3(2)
C24A C25A H25A 120.3
C26A C25A H25A 120.3
C21A C26A C25A 117.0(2)
C21A C26A H26A 121.5
C25A C26A H26A 121.5
C32 C31 C36 119.9(2)
C32 C31 C4 120.66(18)
C36 C31 C4 119.1(2)
C33 C32 C31 120.4(2)
C33 C32 H32 119.8
C31 C32 H32 119.8
C32 C33 C34 119.6(2)
C32 C33 C5 122.1(2)
C34 C33 C5 118.3(2)
C35 C34 C33 120.0(2)
C35 C34 H34 120.0
C33 C34 H34 120.0
C36 C35 C34 120.4(2)
C36 C35 H35 119.8
C34 C35 H35 119.8
C35 C36 C31 119.7(2)
C35 C36 H36 120.2
C31 C36 H36 120.2
N32A C31A C36A 124.3(3)
N32A C31A N3 114.0(2)
C36A C31A N3 121.7(2)
C31A N32A C33A 115.7(3)
C34A C33A N32A 124.3(4)
C34A C33A H33A 117.9
N32A C33A H33A 117.9
C33A C34A C35A 118.6(4)
C33A C34A H34A 120.7
C35A C34A H34A 120.7
C34A C35A C36A 120.2(4)
C34A C35A H35A 119.9
C36A C35A H35A 119.9
C31A C36A C35A 116.9(4)
C31A C36A H36A 121.5
C35A C36A H36A 121.5
O1A S1A C1A 107.4(4)
O1A S1A C2A 104.0(3)
C1A S1A C2A 94.8(5)
O1B S1B C2B 103.956(1)
O1B S1B C1B 98.401(1)
C2B S1B C1B 94.142(1)
C3C S1C O1C 86.4(13)
C3C S1C C1C 122.2(13)
O1C S1C C1C 115.5(7)
O1C S1C C2C 106.4(7)
C1C S1C C2C 96.8(7)
O1D S1D C2D 111.7(9)
O1D S1D C1D 111.0(8)
C2D S1D C1D 98.4(8)

loop_
_geom_bond_atom_site_label_1
_geom_bond_atom_site_label_2
_geom_bond_distance
O1 C1 1.208(3)
C1 N1 1.419(3)
C1 C13 1.481(3)
N1 C2 1.414(3)
N1 C11A 1.434(3)
O2 C2 1.205(3)
C2 C21 1.485(3)
O3 C3 1.215(2)
C3 N2 1.402(3)
C3 C23 1.480(3)
N2 C4 1.428(3)
N2 C21A 1.433(2)
O4 C4 1.206(3)
C4 C31 1.483(3)
O5 C5 1.202(3)
C5 N3 1.401(3)
C5 C33 1.495(3)
N3 C31A 1.426(3)
N3 C6 1.441(3)
O6 C6 1.202(3)
C6 C11 1.483(3)
C11 C12 1.392(3)
C11 C16 1.396(3)
C12 C13 1.390(3)
C12 H12 0.9300
C13 C14 1.397(3)
C14 C15 1.369(4)
C14 H14 0.9300
C15 C16 1.380(4)
C15 H15 0.9300
C16 H16 0.9300
C11A N12A 1.321(3)
C11A C16A 1.377(3)
N12A C13A 1.335(4)
C13A C14A 1.359(4)
C13A H13A 0.9300
C14A C15A 1.378(4)
C14A H14A 0.9300
C15A C16A 1.373(4)
C15A H15A 0.9300
C16A H16A 0.9300
C21 C22 1.391(3)
C21 C26 1.395(3)
C22 C23 1.383(3)
C22 H22 0.9300
C23 C24 1.390(3)
C24 C25 1.382(4)
C24 H24 0.9300
C25 C26 1.371(4)
C25 H25 0.9300
C26 H26 0.9300
C21A N22A 1.323(3)
C21A C26A 1.381(3)
N22A C23A 1.343(3)
C23A C24A 1.381(4)
C23A H23A 0.9300
C24A C25A 1.365(5)
C24A H24A 0.9300
C25A C26A 1.383(4)
C25A H25A 0.9300
C26A H26A 0.9300
C31 C32 1.386(3)
C31 C36 1.390(3)
C32 C33 1.382(3)
C32 H32 0.9300
C33 C34 1.389(3)
C34 C35 1.384(4)
C34 H34 0.9300
C35 C36 1.380(4)
C35 H35 0.9300
C36 H36 0.9300
C31A N32A 1.320(3)
C31A C36A 1.363(4)
N32A C33A 1.348(4)
C33A C34A 1.336(7)
C33A H33A 0.9300
C34A C35A 1.341(7)
C34A H34A 0.9300
C35A C36A 1.383(5)
C35A H35A 0.9300
C36A H36A 0.9300
S1A O1A 1.488(4)
S1A C1A 1.743(6)
S1A C2A 1.787(6)
C1A H1A 0.9600
C1A H2A 0.9600
C1A H3A 0.9600
C2A H4A 0.9600
C2A H5A 0.9600
C2A H6A 0.9600
S1B O1B 1.5438
S1B C2B 1.7863
S1B C1B 1.7922
C1B H1B 0.9600
C1B H2B 0.9600
C1B H3B 0.9599
C2B H4B 0.9601
C2B H5B 0.9601
C2B H6B 0.9600
S1C O1C 1.449(9)
S1C C1C 1.727(11)
S1C C2C 1.848(10)
C1C H1C 0.9600
C1C H2C 0.9600
C1C H3C 0.9600
C2C H4C 0.9600
C2C H5C 0.9600
C2C H6C 0.9600
C3C H7C 0.9600
C3C H8C 0.9600
C3C H9C 0.9600
S1D O1D 1.437(11)
S1D C1D 1.767(14)
S1D C2D 1.700(9)
C1D H1D 0.9600
C1D H2D 0.9600
C1D H3D 0.9600
C2D H4D 0.9600
C2D H5D 0.9600
C2D H6D 0.9600

loop_
_geom_hbond_atom_site_label_D
_geom_hbond_atom_site_label_H
_geom_hbond_atom_site_label_A
_geom_hbond_distance_DH
_geom_hbond_distance_HA
_geom_hbond_distance_DA
_geom_hbond_angle_DHA
_geom_hbond_site_symmetry_A
_geom_hbond_publ_flag
C12 H12 N3 0.93 2.59 2.906(3) 101 . yes
C22 H22 N1 0.93 2.60 2.912(3) 100 . yes
C16A H16A O1D 0.93 2.50 3.246(12) 137 . yes
C36A H36A O1C 0.93 2.53 3.195(12) 129 . yes
C24A H24A N12A 0.93 2.60 3.385(3) 143 3_665 yes
C25 H25 O3 0.93 2.47 3.096(3) 124 2_645 yes
C35A H35A O2 0.93 2.36 3.148(4) 142 2 yes
C34A H34A O3 0.93 2.38 3.306(4) 172 1_455 yes
C36 H36 O1A 0.93 2.54 3.383(5) 150 1_565 yes

loop_
_geom_torsion_atom_site_label_1
_geom_torsion_atom_site_label_2
_geom_torsion_atom_site_label_3
_geom_torsion_atom_site_label_4
_geom_torsion
O1 C1 N1 C2 27.2(3)
C13 C1 N1 C2 -147.81(18)
O1 C1 N1 C11A -127.8(2)
C13 C1 N1 C11A 57.2(2)
C1 N1 C2 O2 -131.7(2)
C11A N1 C2 O2 23.0(3)
C1 N1 C2 C21 53.2(3)
C11A N1 C2 C21 -152.12(19)
O3 C3 N2 C4 -12.4(3)
C23 C3 N2 C4 165.85(17)
O3 C3 N2 C21A 143.31(19)
C23 C3 N2 C21A -38.5(2)
C3 N2 C4 O4 128.0(2)
C21A N2 C4 O4 -28.2(3)
C3 N2 C4 C31 -57.1(2)
C21A N2 C4 C31 146.69(17)
O5 C5 N3 C31A -6.8(4)
C33 C5 N3 C31A 171.1(2)
O5 C5 N3 C6 149.3(2)
C33 C5 N3 C6 -32.9(3)
C5 N3 C6 O6 -40.2(3)
C31A N3 C6 O6 116.9(2)
C5 N3 C6 C11 134.9(2)
C31A N3 C6 C11 -68.0(2)
O6 C6 C11 C12 160.3(2)
N3 C6 C11 C12 -14.6(3)
O6 C6 C11 C16 -12.5(3)
N3 C6 C11 C16 172.60(18)
C16 C11 C12 C13 2.0(3)
C6 C11 C12 C13 -170.73(18)
C11 C12 C13 C14 -1.9(3)
C11 C12 C13 C1 169.87(18)
O1 C1 C13 C12 -144.7(2)
N1 C1 C13 C12 30.2(3)
O1 C1 C13 C14 27.1(3)
N1 C1 C13 C14 -157.98(18)
C12 C13 C14 C15 0.1(3)
C1 C13 C14 C15 -171.9(2)
C13 C14 C15 C16 1.6(4)
C14 C15 C16 C11 -1.5(4)
C12 C11 C16 C15 -0.3(3)
C6 C11 C16 C15 172.8(2)
C2 N1 C11A N12A -131.7(2)
C1 N1 C11A N12A 23.2(3)
C2 N1 C11A C16A 48.7(3)
C1 N1 C11A C16A -156.3(2)
C16A C11A N12A C13A 1.1(4)
N1 C11A N12A C13A -178.5(2)
C11A N12A C13A C14A -1.7(5)
N12A C13A C14A C15A 0.3(6)
C13A C14A C15A C16A 1.6(5)
C14A C15A C16A C11A -2.2(5)
N12A C11A C16A C15A 0.8(4)
N1 C11A C16A C15A -179.7(2)
O2 C2 C21 C22 -165.7(2)
N1 C2 C21 C22 9.3(3)
O2 C2 C21 C26 7.4(4)
N1 C2 C21 C26 -177.6(2)
C26 C21 C22 C23 -0.9(3)
C2 C21 C22 C23 172.17(19)
C21 C22 C23 C24 0.0(3)
C21 C22 C23 C3 -175.18(18)
O3 C3 C23 C22 135.8(2)
N2 C3 C23 C22 -42.4(3)
O3 C3 C23 C24 -39.4(3)
N2 C3 C23 C24 142.4(2)
C22 C23 C24 C25 1.3(4)
C3 C23 C24 C25 176.5(2)
C23 C24 C25 C26 -1.5(4)
C24 C25 C26 C21 0.6(5)
C22 C21 C26 C25 0.6(4)
C2 C21 C26 C25 -172.8(3)
C3 N2 C21A N22A -30.5(3)
C4 N2 C21A N22A 125.1(2)
C3 N2 C21A C26A 148.48(19)
C4 N2 C21A C26A -55.9(2)
C26A C21A N22A C23A -2.5(3)
N2 C21A N22A C23A 176.4(2)
C21A N22A C23A C24A 3.8(4)
N22A C23A C24A C25A -2.6(4)
C23A C24A C25A C26A 0.1(4)
N22A C21A C26A C25A 0.2(3)
N2 C21A C26A C25A -178.7(2)
C24A C25A C26A C21A 1.1(4)
O4 C4 C31 C32 140.6(2)
N2 C4 C31 C32 -34.2(3)
O4 C4 C31 C36 -32.1(3)
N2 C4 C31 C36 153.1(2)
C36 C31 C32 C33 0.5(3)
C4 C31 C32 C33 -172.1(2)
C31 C32 C33 C34 -3.2(3)
C31 C32 C33 C5 178.0(2)
O5 C5 C33 C32 137.3(3)
N3 C5 C33 C32 -40.6(3)
O5 C5 C33 C34 -41.5(4)
N3 C5 C33 C34 140.6(2)
C32 C33 C34 C35 2.9(4)
C5 C33 C34 C35 -178.2(2)
C33 C34 C35 C36 0.1(4)
C34 C35 C36 C31 -2.8(4)
C32 C31 C36 C35 2.5(3)
C4 C31 C36 C35 175.3(2)
C5 N3 C31A N32A 136.1(2)
C6 N3 C31A N32A -20.9(3)
C5 N3 C31A C36A -44.4(3)
C6 N3 C31A C36A 158.6(3)
C36A C31A N32A C33A 1.1(5)
N3 C31A N32A C33A -179.4(3)
C31A N32A C33A C34A 0.4(7)
N32A C33A C34A C35A -1.3(8)
C33A C34A C35A C36A 0.7(8)
N32A C31A C36A C35A -1.6(5)
N3 C31A C36A C35A 178.9(3)
C34A C35A C36A C31A 0.7(6)
